data_4335705
loop_
_publ_author_name
'Irene Prat'
'Anna Company'
'Teresa Corona'
'Teodor Parella'
'Xavi Ribas'
'Miquel Costas'

_publ_section_title
;
 Assessing the Impact of Electronic and Steric Tuning of the Ligand in the
 Spin State and Catalytic Oxidation Ability of the FeII(Pytacn) Family of
 Complexes
;
_journal_name_full 'Inorganic Chemistry'
_journal_page_first 9229
_journal_page_last 9244
_journal_paper_doi 10.1021/ic4004033
_journal_volume 52
_journal_year 2013
_chemical_formula_moiety 'C16 H23 F7 Fe N4 O6 S2'
_chemical_formula_sum 'C16 H23 F7 Fe N4 O6 S2'
_chemical_formula_weight 620.35
_chemical_name_systematic
; 
 ? 
;
_space_group_IT_number 14
_symmetry_cell_setting monoclinic
_symmetry_space_group_name_Hall '-P 2ybc'
_symmetry_space_group_name_H-M 'P 1 21/c 1'
_atom_sites_solution_hydrogens geom
_atom_sites_solution_primary direct
_atom_sites_solution_secondary difmap
_audit_creation_method SHELXL-97
_cell_angle_alpha 90.00
_cell_angle_beta 115.519(4)
_cell_angle_gamma 90.00
_cell_formula_units_Z 4
_cell_length_a 15.926(4)
_cell_length_b 9.434(2)
_cell_length_c 17.376(4)
_cell_measurement_temperature 100(2)
_cell_volume 2356.0(9)
_computing_cell_refinement 'BRUKER SMART'
_computing_data_collection 'BRUKER SMART'
_computing_data_reduction 'BRUKER Shelxtl'
_computing_structure_refinement 'SHELXL-97 (Sheldrick, 1997)'
_computing_structure_solution 'SHELXS-97 (Sheldrick, 1990)'
_diffrn_ambient_temperature 100(2)
_diffrn_measured_fraction_theta_full 'ACTA 50'
_diffrn_measured_fraction_theta_max 0.971
_diffrn_measurement_device_type 'ccd area detector'
_diffrn_measurement_method 'phi and omega scans'
_diffrn_radiation_monochromator graphite
_diffrn_radiation_source 'fine-focus sealed tube'
_diffrn_radiation_type MoK\a
_diffrn_radiation_wavelength 0.71073
_diffrn_reflns_av_R_equivalents 0.0752
_diffrn_reflns_av_sigmaI/netI 0.0676
_diffrn_reflns_limit_h_max 21
_diffrn_reflns_limit_h_min -21
_diffrn_reflns_limit_k_max 12
_diffrn_reflns_limit_k_min -12
_diffrn_reflns_limit_l_max 22
_diffrn_reflns_limit_l_min -22
_diffrn_reflns_number 34373
_diffrn_reflns_theta_full 28.52
_diffrn_reflns_theta_max 28.52
_diffrn_reflns_theta_min 2.36
_exptl_absorpt_coefficient_mu 0.914
_exptl_absorpt_correction_type none
_exptl_crystal_colour colorless
_exptl_crystal_density_diffrn 1.749
_exptl_crystal_description needle
_exptl_crystal_F_000 1264
_exptl_crystal_size_max 0.6
_exptl_crystal_size_mid 0.1
_exptl_crystal_size_min 0.07
_refine_diff_density_max 1.750
_refine_diff_density_min -0.701
_refine_diff_density_rms 0.116
_refine_ls_extinction_method none
_refine_ls_goodness_of_fit_ref 1.024
_refine_ls_hydrogen_treatment constr
_refine_ls_matrix_type full
_refine_ls_number_parameters 327
_refine_ls_number_reflns 5817
_refine_ls_number_restraints 0
_refine_ls_restrained_S_all 1.024
_refine_ls_R_factor_all 0.1133
_refine_ls_R_factor_gt 0.0591
_refine_ls_shift/su_max 0.000
_refine_ls_shift/su_mean 0.000
_refine_ls_structure_factor_coef Fsqd
_refine_ls_weighting_details 'calc w=1/[\s^2^(Fo^2^)+(0.0808P)^2^+6.6405P] where P=(Fo^2^+2Fc^2^)/3'
_refine_ls_weighting_scheme calc
_refine_ls_wR_factor_gt 0.1498
_refine_ls_wR_factor_ref 0.1764
_reflns_number_gt 3629
_reflns_number_total 5817
_reflns_threshold_expression >2sigma(I)
_cod_data_source_file ic4004033_si_002_07.cif
_cod_data_source_block '[Fe(OTf)2(F,HPytacn)]'
_cod_database_code 4335705

loop_
_symmetry_equiv_pos_as_xyz
'x, y, z'
'-x, y+1/2, -z+1/2'
'-x, -y, -z'
'x, -y-1/2, z-1/2'

loop_
_atom_site_label
_atom_site_type_symbol
_atom_site_fract_x
_atom_site_fract_y
_atom_site_fract_z
_atom_site_U_iso_or_equiv
_atom_site_adp_type
_atom_site_occupancy
_atom_site_symmetry_multiplicity
_atom_site_calc_flag
_atom_site_refinement_flags
Fe1 Fe 0.23592(4) 0.21475(6) 0.45787(4) 0.01857(17) Uani 1 1 d .
F1 F 0.02613(19) 0.0779(3) 0.35852(18) 0.0396(7) Uani 1 1 d .
N1 N 0.1087(2) 0.1998(3) 0.4772(2) 0.0193(7) Uani 1 1 d .
S1 S 0.17997(8) -0.05549(11) 0.31410(7) 0.0250(3) Uani 1 1 d .
O1 O 0.2250(2) 0.0639(3) 0.3696(2) 0.0296(7) Uani 1 1 d .
C1 C 0.0272(3) 0.1424(5) 0.4278(3) 0.0280(10) Uani 1 1 d .
S2 S 0.30550(8) -0.03612(12) 0.61442(7) 0.0285(3) Uani 1 1 d .
O2 O 0.1175(2) -0.0172(4) 0.2288(2) 0.0352(8) Uani 1 1 d .
N2 N 0.2496(3) 0.3891(4) 0.5466(2) 0.0277(9) Uani 1 1 d .
F2 F 0.2498(3) -0.2389(4) 0.2466(2) 0.0628(11) Uani 1 1 d .
C2 C -0.0511(3) 0.1433(5) 0.4412(3) 0.0305(10) Uani 1 1 d .
H2A H -0.1061 0.1007 0.4032 0.037 Uiso 1 1 calc R
F3 F 0.3408(2) -0.1835(4) 0.3763(2) 0.0547(9) Uani 1 1 d .
N3 N 0.3682(3) 0.3085(5) 0.4684(3) 0.0340(10) Uani 1 1 d .
O3 O 0.1504(3) -0.1642(4) 0.3544(2) 0.0392(9) Uani 1 1 d .
C3 C -0.0446(3) 0.2105(5) 0.5135(3) 0.0292(10) Uani 1 1 d .
H3A H -0.0951 0.2116 0.5270 0.035 Uiso 1 1 calc R
C4 C 0.0378(3) 0.2766(5) 0.5664(3) 0.0296(10) Uani 1 1 d .
H4A H 0.0423 0.3250 0.6147 0.035 Uiso 1 1 calc R
F4 F 0.3207(2) -0.0369(4) 0.2748(2) 0.0525(9) Uani 1 1 d .
N4 N 0.1795(3) 0.3917(4) 0.3664(2) 0.0319(9) Uani 1 1 d .
O4 O 0.3157(2) 0.0721(3) 0.5597(2) 0.0295(7) Uani 1 1 d .
C5 C 0.1132(3) 0.2704(4) 0.5470(3) 0.0236(9) Uani 1 1 d .
F5 F 0.4806(3) -0.0966(5) 0.6596(3) 0.0708(12) Uani 1 1 d .
O5 O 0.2581(2) 0.0111(4) 0.6635(2) 0.0371(8) Uani 1 1 d .
F6 F 0.4327(2) -0.1491(4) 0.7528(2) 0.0539(9) Uani 1 1 d .
C6 C 0.2055(3) 0.3375(5) 0.6008(3) 0.0284(10) Uani 1 1 d .
H6A H 0.1967 0.4161 0.6325 0.034 Uiso 1 1 calc R
H6B H 0.2459 0.2687 0.6413 0.034 Uiso 1 1 calc R
O6 O 0.2803(3) -0.1716(4) 0.5771(2) 0.0497(10) Uani 1 1 d .
F7 F 0.4591(3) 0.0682(4) 0.7318(2) 0.0661(11) Uani 1 1 d .
C7 C 0.3505(4) 0.4080(6) 0.5951(3) 0.0382(12) Uani 1 1 d .
H7A H 0.3763 0.3273 0.6326 0.046 Uiso 1 1 calc R
H7B H 0.3626 0.4923 0.6302 0.046 Uiso 1 1 calc R
C8 C 0.3981(4) 0.4220(7) 0.5365(3) 0.0474(15) Uani 1 1 d .
H8A H 0.3841 0.5144 0.5094 0.057 Uiso 1 1 calc R
H8B H 0.4649 0.4163 0.5702 0.057 Uiso 1 1 calc R
C9 C 0.4413(4) 0.2030(7) 0.4883(4) 0.0509(16) Uani 1 1 d .
H9A H 0.4952 0.2466 0.4871 0.076 Uiso 1 1 calc R
H9B H 0.4198 0.1282 0.4468 0.076 Uiso 1 1 calc R
H9C H 0.4572 0.1647 0.5440 0.076 Uiso 1 1 calc R
C10 C 0.3407(4) 0.3701(6) 0.3829(3) 0.0408(14) Uani 1 1 d .
H10A H 0.3274 0.2939 0.3418 0.049 Uiso 1 1 calc R
H10B H 0.3925 0.4242 0.3828 0.049 Uiso 1 1 calc R
C11 C 0.2575(4) 0.4643(6) 0.3555(3) 0.0450(14) Uani 1 1 d .
H11A H 0.2372 0.4901 0.2961 0.054 Uiso 1 1 calc R
H11B H 0.2742 0.5505 0.3892 0.054 Uiso 1 1 calc R
C12 C 0.1087(4) 0.3450(6) 0.2817(3) 0.0430(14) Uani 1 1 d .
H12A H 0.0836 0.4262 0.2458 0.065 Uiso 1 1 calc R
H12B H 0.0596 0.2956 0.2884 0.065 Uiso 1 1 calc R
H12C H 0.1372 0.2829 0.2560 0.065 Uiso 1 1 calc R
C13 C 0.1369(4) 0.4884(5) 0.4062(3) 0.0382(12) Uani 1 1 d .
H13A H 0.0799 0.4465 0.4030 0.046 Uiso 1 1 calc R
H13B H 0.1211 0.5769 0.3748 0.046 Uiso 1 1 calc R
C14 C 0.2019(4) 0.5182(5) 0.4988(3) 0.0372(12) Uani 1 1 d .
H14A H 0.2484 0.5866 0.5010 0.045 Uiso 1 1 calc R
H14B H 0.1665 0.5603 0.5265 0.045 Uiso 1 1 calc R
C15 C 0.2782(4) -0.1326(6) 0.3019(3) 0.0379(12) Uani 1 1 d .
C16 C 0.4252(4) -0.0560(6) 0.6934(3) 0.0383(12) Uani 1 1 d .

loop_
_atom_site_aniso_label
_atom_site_aniso_U_11
_atom_site_aniso_U_22
_atom_site_aniso_U_33
_atom_site_aniso_U_23
_atom_site_aniso_U_13
_atom_site_aniso_U_12
Fe1 0.0228(3) 0.0118(3) 0.0218(3) -0.0018(2) 0.0102(2) -0.0037(2)
F1 0.0312(15) 0.0446(17) 0.0435(17) -0.0276(14) 0.0165(14) -0.0143(13)
N1 0.0212(18) 0.0146(17) 0.0213(17) -0.0054(13) 0.0083(15) 0.0013(14)
S1 0.0346(6) 0.0172(5) 0.0244(5) -0.0007(4) 0.0139(5) 0.0010(4)
O1 0.0334(18) 0.0232(16) 0.0340(18) -0.0099(13) 0.0163(15) -0.0008(14)
C1 0.027(2) 0.026(2) 0.030(2) -0.0072(19) 0.012(2) -0.0007(19)
S2 0.0263(6) 0.0268(6) 0.0283(6) 0.0063(4) 0.0081(5) -0.0017(5)
O2 0.038(2) 0.0356(19) 0.0237(16) 0.0038(14) 0.0053(15) 0.0067(16)
N2 0.037(2) 0.0218(19) 0.0222(18) -0.0050(15) 0.0107(17) -0.0078(16)
F2 0.085(3) 0.044(2) 0.066(2) -0.0226(17) 0.039(2) 0.0129(19)
C2 0.026(2) 0.026(2) 0.036(3) 0.0022(19) 0.010(2) -0.0012(19)
F3 0.050(2) 0.053(2) 0.053(2) 0.0182(16) 0.0140(17) 0.0240(17)
N3 0.030(2) 0.037(2) 0.036(2) 0.0024(18) 0.0151(19) -0.0124(18)
O3 0.052(2) 0.0278(18) 0.043(2) 0.0072(15) 0.0254(19) -0.0030(17)
C3 0.033(3) 0.020(2) 0.041(3) 0.0049(19) 0.022(2) 0.004(2)
C4 0.037(3) 0.027(2) 0.028(2) 0.0036(19) 0.017(2) 0.008(2)
F4 0.053(2) 0.058(2) 0.061(2) 0.0185(17) 0.0380(18) 0.0140(17)
N4 0.045(2) 0.020(2) 0.027(2) 0.0026(15) 0.0116(19) 0.0032(18)
O4 0.0308(18) 0.0306(18) 0.0278(16) 0.0110(13) 0.0133(14) 0.0024(14)
C5 0.029(2) 0.018(2) 0.021(2) 0.0009(16) 0.0086(18) 0.0039(18)
F5 0.045(2) 0.100(3) 0.078(3) 0.036(2) 0.037(2) 0.034(2)
O5 0.036(2) 0.039(2) 0.043(2) 0.0115(16) 0.0233(17) 0.0058(16)
F6 0.0431(18) 0.064(2) 0.0426(18) 0.0337(17) 0.0077(15) 0.0072(17)
C6 0.032(2) 0.029(2) 0.023(2) -0.0052(18) 0.010(2) -0.003(2)
O6 0.064(3) 0.034(2) 0.040(2) -0.0056(17) 0.012(2) -0.0133(19)
F7 0.052(2) 0.056(2) 0.056(2) 0.0037(18) -0.0096(17) -0.0201(18)
C7 0.040(3) 0.038(3) 0.028(2) -0.013(2) 0.007(2) -0.019(2)
C8 0.043(3) 0.058(4) 0.032(3) -0.004(2) 0.007(2) -0.037(3)
C9 0.030(3) 0.076(5) 0.050(3) 0.006(3) 0.020(3) -0.009(3)
C10 0.056(3) 0.043(3) 0.032(3) -0.006(2) 0.026(3) -0.026(3)
C11 0.074(4) 0.030(3) 0.031(3) 0.005(2) 0.022(3) -0.011(3)
C12 0.058(4) 0.037(3) 0.022(2) 0.002(2) 0.006(2) 0.013(3)
C13 0.061(4) 0.019(2) 0.032(3) 0.0043(19) 0.018(3) 0.011(2)
C14 0.056(3) 0.017(2) 0.037(3) -0.0061(19) 0.018(3) -0.002(2)
C15 0.046(3) 0.031(3) 0.038(3) -0.001(2) 0.020(3) 0.010(2)
C16 0.027(3) 0.042(3) 0.035(3) 0.015(2) 0.003(2) 0.008(2)

loop_
_atom_type_symbol
_atom_type_description
_atom_type_scat_dispersion_real
_atom_type_scat_dispersion_imag
_atom_type_scat_source
C C 0.0033 0.0016 'International Tables Vol C Tables 4.2.6.8 and 6.1.1.4'
H H 0.0000 0.0000 'International Tables Vol C Tables 4.2.6.8 and 6.1.1.4'
N N 0.0061 0.0033 'International Tables Vol C Tables 4.2.6.8 and 6.1.1.4'
O O 0.0106 0.0060 'International Tables Vol C Tables 4.2.6.8 and 6.1.1.4'
S S 0.1246 0.1234 'International Tables Vol C Tables 4.2.6.8 and 6.1.1.4'
F F 0.0171 0.0103 'International Tables Vol C Tables 4.2.6.8 and 6.1.1.4'
Fe Fe 0.3463 0.8444 'International Tables Vol C Tables 4.2.6.8 and 6.1.1.4'

loop_
_geom_angle_atom_site_label_1
_geom_angle_atom_site_label_2
_geom_angle_atom_site_label_3
_geom_angle
O1 Fe1 O4 90.60(13)
O1 Fe1 N1 106.49(13)
O4 Fe1 N1 95.24(13)
O1 Fe1 N2 175.62(14)
O4 Fe1 N2 92.66(14)
N1 Fe1 N2 76.11(13)
O1 Fe1 N4 96.29(14)
O4 Fe1 N4 167.81(14)
N1 Fe1 N4 92.43(15)
N2 Fe1 N4 79.99(14)
O1 Fe1 N3 96.35(15)
O4 Fe1 N3 88.74(14)
N1 Fe1 N3 156.74(15)
N2 Fe1 N3 80.82(16)
N4 Fe1 N3 80.53(16)
C1 N1 C5 116.1(4)
C1 N1 Fe1 129.6(3)
C5 N1 Fe1 114.1(3)
O2 S1 O3 117.4(2)
O2 S1 O1 114.5(2)
O3 S1 O1 113.7(2)
O2 S1 C15 103.3(2)
O3 S1 C15 104.6(2)
O1 S1 C15 100.6(2)
S1 O1 Fe1 153.5(2)
N1 C1 F1 113.5(4)
N1 C1 C2 126.8(4)
F1 C1 C2 119.7(4)
O6 S2 O5 115.9(2)
O6 S2 O4 115.2(2)
O5 S2 O4 114.1(2)
O6 S2 C16 104.6(3)
O5 S2 C16 103.5(2)
O4 S2 C16 101.0(2)
C7 N2 C6 112.2(4)
C7 N2 C14 113.0(4)
C6 N2 C14 110.9(4)
C7 N2 Fe1 104.2(3)
C6 N2 Fe1 105.6(3)
C14 N2 Fe1 110.4(3)
C1 C2 C3 116.5(4)
C9 N3 C10 111.6(4)
C9 N3 C8 110.3(4)
C10 N3 C8 111.5(4)
C9 N3 Fe1 112.4(3)
C10 N3 Fe1 102.4(3)
C8 N3 Fe1 108.3(3)
C2 C3 C4 119.5(4)
C5 C4 C3 119.6(4)
C13 N4 C12 110.1(4)
C13 N4 C11 110.5(4)
C12 N4 C11 109.1(4)
C13 N4 Fe1 104.9(3)
C12 N4 Fe1 112.9(3)
C11 N4 Fe1 109.4(3)
S2 O4 Fe1 141.8(2)
N1 C5 C4 121.4(4)
N1 C5 C6 115.1(4)
C4 C5 C6 123.5(4)
N2 C6 C5 110.4(4)
N2 C7 C8 111.5(4)
N3 C8 C7 112.6(4)
N3 C10 C11 113.1(4)
C10 C11 N4 111.0(4)
N4 C13 C14 111.8(4)
N2 C14 C13 113.0(4)
F2 C15 F4 108.8(4)
F2 C15 F3 108.0(4)
F4 C15 F3 107.8(5)
F2 C15 S1 110.2(4)
F4 C15 S1 111.4(3)
F3 C15 S1 110.6(4)
F5 C16 F6 107.7(4)
F5 C16 F7 105.9(5)
F6 C16 F7 108.1(4)
F5 C16 S2 112.5(4)
F6 C16 S2 111.8(4)
F7 C16 S2 110.6(4)

loop_
_geom_bond_atom_site_label_1
_geom_bond_atom_site_label_2
_geom_bond_distance
Fe1 O1 2.043(3)
Fe1 O4 2.149(3)
Fe1 N1 2.196(4)
Fe1 N2 2.201(4)
Fe1 N4 2.211(4)
Fe1 N3 2.218(4)
F1 C1 1.341(5)
N1 C1 1.324(6)
N1 C5 1.358(5)
S1 O2 1.431(3)
S1 O3 1.431(4)
S1 O1 1.455(3)
S1 C15 1.818(5)
C1 C2 1.365(7)
S2 O6 1.411(4)
S2 O5 1.431(4)
S2 O4 1.452(3)
S2 C16 1.817(5)
N2 C7 1.469(6)
N2 C6 1.478(6)
N2 C14 1.485(6)
F2 C15 1.327(6)
C2 C3 1.371(7)
F3 C15 1.336(6)
N3 C9 1.456(7)
N3 C10 1.475(6)
N3 C8 1.513(7)
C3 C4 1.384(7)
C4 C5 1.382(7)
F4 C15 1.330(6)
N4 C13 1.474(6)
N4 C12 1.484(6)
N4 C11 1.501(7)
C5 C6 1.500(6)
F5 C16 1.310(6)
F6 C16 1.322(6)
F7 C16 1.341(6)
C7 C8 1.514(7)
C10 C11 1.492(8)
C13 C14 1.518(7)

loop_
_geom_torsion_atom_site_label_1
_geom_torsion_atom_site_label_2
_geom_torsion_atom_site_label_3
_geom_torsion_atom_site_label_4
_geom_torsion
O1 Fe1 N1 C1 -19.7(4)
O4 Fe1 N1 C1 -111.9(4)
N2 Fe1 N1 C1 156.6(4)
N4 Fe1 N1 C1 77.6(4)
N3 Fe1 N1 C1 149.0(4)
O1 Fe1 N1 C5 166.2(3)
O4 Fe1 N1 C5 74.1(3)
N2 Fe1 N1 C5 -17.4(3)
N4 Fe1 N1 C5 -96.5(3)
N3 Fe1 N1 C5 -25.0(5)
O2 S1 O1 Fe1 93.7(5)
O3 S1 O1 Fe1 -45.1(6)
C15 S1 O1 Fe1 -156.3(5)
O4 Fe1 O1 S1 89.9(5)
N1 Fe1 O1 S1 -5.7(5)
N2 Fe1 O1 S1 -131.8(17)
N4 Fe1 O1 S1 -100.2(5)
N3 Fe1 O1 S1 178.7(5)
C5 N1 C1 F1 178.0(4)
Fe1 N1 C1 F1 4.1(6)
C5 N1 C1 C2 -2.2(7)
Fe1 N1 C1 C2 -176.1(4)
O1 Fe1 N2 C7 -80.7(19)
O4 Fe1 N2 C7 57.5(3)
N1 Fe1 N2 C7 152.2(3)
N4 Fe1 N2 C7 -112.7(3)
N3 Fe1 N2 C7 -30.8(3)
O1 Fe1 N2 C6 160.9(18)
O4 Fe1 N2 C6 -60.9(3)
N1 Fe1 N2 C6 33.8(3)
N4 Fe1 N2 C6 128.9(3)
N3 Fe1 N2 C6 -149.2(3)
O1 Fe1 N2 C14 41(2)
O4 Fe1 N2 C14 179.1(3)
N1 Fe1 N2 C14 -86.1(3)
N4 Fe1 N2 C14 8.9(3)
N3 Fe1 N2 C14 90.8(3)
N1 C1 C2 C3 -0.2(7)
F1 C1 C2 C3 179.6(4)
O1 Fe1 N3 C9 -54.1(4)
O4 Fe1 N3 C9 36.4(4)
N1 Fe1 N3 C9 136.8(4)
N2 Fe1 N3 C9 129.3(4)
N4 Fe1 N3 C9 -149.4(4)
O1 Fe1 N3 C10 65.8(3)
O4 Fe1 N3 C10 156.3(3)
N1 Fe1 N3 C10 -103.3(4)
N2 Fe1 N3 C10 -110.8(3)
N4 Fe1 N3 C10 -29.5(3)
O1 Fe1 N3 C8 -176.3(3)
O4 Fe1 N3 C8 -85.8(3)
N1 Fe1 N3 C8 14.6(6)
N2 Fe1 N3 C8 7.1(3)
N4 Fe1 N3 C8 88.4(3)
C1 C2 C3 C4 2.3(7)
C2 C3 C4 C5 -2.0(7)
O1 Fe1 N4 C13 151.8(3)
O4 Fe1 N4 C13 -84.1(8)
N1 Fe1 N4 C13 44.9(3)
N2 Fe1 N4 C13 -30.5(3)
N3 Fe1 N4 C13 -112.8(3)
O1 Fe1 N4 C12 32.0(4)
O4 Fe1 N4 C12 156.1(6)
N1 Fe1 N4 C12 -74.9(4)
N2 Fe1 N4 C12 -150.3(4)
N3 Fe1 N4 C12 127.4(4)
O1 Fe1 N4 C11 -89.7(3)
O4 Fe1 N4 C11 34.4(8)
N1 Fe1 N4 C11 163.5(3)
N2 Fe1 N4 C11 88.0(3)
N3 Fe1 N4 C11 5.8(3)
O6 S2 O4 Fe1 80.1(4)
O5 S2 O4 Fe1 -57.6(4)
C16 S2 O4 Fe1 -167.9(3)
O1 Fe1 O4 S2 -89.7(3)
N1 Fe1 O4 S2 17.0(4)
N2 Fe1 O4 S2 93.3(3)
N4 Fe1 O4 S2 145.8(6)
N3 Fe1 O4 S2 174.0(4)
C1 N1 C5 C4 2.4(6)
Fe1 N1 C5 C4 177.3(3)
C1 N1 C5 C6 -178.5(4)
Fe1 N1 C5 C6 -3.7(5)
C3 C4 C5 N1 -0.4(7)
C3 C4 C5 C6 -179.4(4)
C7 N2 C6 C5 -159.5(4)
C14 N2 C6 C5 73.1(5)
Fe1 N2 C6 C5 -46.6(4)
N1 C5 C6 N2 34.7(5)
C4 C5 C6 N2 -146.3(4)
C6 N2 C7 C8 164.7(4)
C14 N2 C7 C8 -69.0(5)
Fe1 N2 C7 C8 50.9(5)
C9 N3 C8 C7 -105.3(6)
C10 N3 C8 C7 130.1(5)
Fe1 N3 C8 C7 18.1(6)
N2 C7 C8 N3 -48.1(7)
C9 N3 C10 C11 172.4(4)
C8 N3 C10 C11 -63.8(6)
Fe1 N3 C10 C11 51.9(5)
N3 C10 C11 N4 -50.6(6)
C13 N4 C11 C10 134.9(4)
C12 N4 C11 C10 -104.0(5)
Fe1 N4 C11 C10 20.0(5)
C12 N4 C13 C14 169.9(4)
C11 N4 C13 C14 -69.5(5)
Fe1 N4 C13 C14 48.3(5)
C7 N2 C14 C13 130.9(5)
C6 N2 C14 C13 -102.1(5)
Fe1 N2 C14 C13 14.6(5)
N4 C13 C14 N2 -43.7(6)
O2 S1 C15 F2 -56.3(4)
O3 S1 C15 F2 67.0(4)
O1 S1 C15 F2 -174.9(4)
O2 S1 C15 F4 64.6(4)
O3 S1 C15 F4 -172.1(4)
O1 S1 C15 F4 -54.0(4)
O2 S1 C15 F3 -175.6(4)
O3 S1 C15 F3 -52.3(4)
O1 S1 C15 F3 65.8(4)
O6 S2 C16 F5 59.5(5)
O5 S2 C16 F5 -178.7(4)
O4 S2 C16 F5 -60.4(4)
O6 S2 C16 F6 -61.8(5)
O5 S2 C16 F6 60.0(4)
O4 S2 C16 F6 178.3(4)
O6 S2 C16 F7 177.7(4)
O5 S2 C16 F7 -60.5(4)
O4 S2 C16 F7 57.8(4)
